data_4323187
loop_
_publ_author_name
'J. Tortelier'
'P. Gougeon'

_publ_contact_author
;
Gougeon, P.
Laboratoire de Chimie du Solide et Inorganique Mol\'eculaire
UMR CNRS 6511
Universit\'e de Rennes I
Avenue du G\'en\'eral Leclerc
35042 Rennes CEDEX
France
;
_publ_contact_author_email Patrick.Gougeon@univ-rennes1.fr
_publ_contact_author_fax '(33) 2 99 63 57 04'
_publ_contact_author_phone '(33) 2 99 28 62 54'
_publ_section_title
;
 Pr~4~Mo~9~O~18~, an Atypical, Novel, Ternary Reduced Molybdenum Oxide
 Containing Unusual Mo~7~, Mo~13~ and Mo~19~ Clusters. Synthesis, Crystal
 Structure, and Physical Properties
;
_journal_name_full 'Inorganic Chemistry'
_journal_page_first 6229
_journal_page_last 6236
_journal_paper_doi 10.1021/ic980500h
_journal_volume 37
_journal_year 1998
_chemical_formula_sum 'Mo9 O18 Pr4'
_chemical_formula_weight 1715.10
_chemical_name_systematic
; 
 ? 
;
_space_group_IT_number 160
_symmetry_cell_setting trigonal
_symmetry_space_group_name_Hall 'R 3 -2"'
_symmetry_space_group_name_H-M 'R 3 m :H'
_atom_sites_solution_hydrogens geom
_atom_sites_solution_primary direct
_atom_sites_solution_secondary difmap
_audit_creation_method SHELXL
_cell_angle_alpha 90.00
_cell_angle_beta 90.00
_cell_angle_gamma 120.00
_cell_formula_units_Z 15
_cell_length_a 11.3600(7)
_cell_length_b 11.3600(7)
_cell_length_c 50.392(8)
_cell_measurement_reflns_used 25
_cell_measurement_temperature 293(2)
_cell_measurement_theta_max 17
_cell_measurement_theta_min 5
_cell_volume 5631.8(10)
_computing_cell_refinement 'CAD 4 Software (Enraf-Nonius, 1989)'
_computing_data_collection 'CAD 4 Software (Enraf-Nonius, 1989)'
_computing_data_reduction 'MolEN (Fair, 1990)'
_computing_molecular_graphics 'ORTEPII (Johnson, 1976)'
_computing_publication_material 'SHELXL-93 (Sheldrick, 1993)'
_computing_structure_refinement 'SHELXL-93 (Sheldrick, 1993)'
_diffrn_ambient_temperature 293(2)
_diffrn_measurement_device 'Nonius CAD4'
_diffrn_measurement_method \w-2q\
_diffrn_radiation_monochromator graphite
_diffrn_radiation_source 'fine-focus sealed tube'
_diffrn_radiation_type MoK\a
_diffrn_radiation_wavelength 0.71070
_diffrn_reflns_av_R_equivalents 0.0377
_diffrn_reflns_av_sigmaI/netI 0.0379
_diffrn_reflns_limit_h_max 19
_diffrn_reflns_limit_h_min 0
_diffrn_reflns_limit_k_max 0
_diffrn_reflns_limit_k_min -19
_diffrn_reflns_limit_l_max 87
_diffrn_reflns_limit_l_min 0
_diffrn_reflns_number 7222
_diffrn_reflns_theta_max 37.92
_diffrn_reflns_theta_min 1.21
_diffrn_standards_decay_% <1%
_diffrn_standards_interval_time 3600
_diffrn_standards_number 3
_exptl_absorpt_coefficient_mu 20.025
_exptl_absorpt_correction_T_max 1.0
_exptl_absorpt_correction_T_min 0.476
_exptl_absorpt_correction_type '\Y scan'
_exptl_crystal_colour black
_exptl_crystal_density_diffrn 7.585
_exptl_crystal_description 'irregular triangle'
_exptl_crystal_F_000 11370
_exptl_crystal_size_max 0.1
_exptl_crystal_size_mid 0.08
_exptl_crystal_size_min 0.04
_refine_diff_density_max 2.242
_refine_diff_density_min -2.442
_refine_diff_density_rms 0.379
_refine_ls_abs_structure_details 'Flack H D (1983), Acta Cryst. A39, 876-881'
_refine_ls_abs_structure_Flack 0.48(2)
_refine_ls_extinction_coef 0.000049(2)
_refine_ls_extinction_expression Fc^*^=kFc[1+0.001xFc^2^\l^3^/sin(2\q)]^-1/4^
_refine_ls_extinction_method SHELXL
_refine_ls_goodness_of_fit_all 1.096
_refine_ls_goodness_of_fit_obs 1.103
_refine_ls_matrix_type full
_refine_ls_number_parameters 217
_refine_ls_number_reflns 3816
_refine_ls_number_restraints 1
_refine_ls_restrained_S_all 1.096
_refine_ls_restrained_S_obs 1.103
_refine_ls_R_factor_all 0.0282
_refine_ls_R_factor_obs 0.0242
_refine_ls_shift/esd_max 0.001
_refine_ls_shift/esd_mean 0.000
_refine_ls_structure_factor_coef Fsqd
_refine_ls_weighting_details
;
'calc w=1/[\s^2^(Fo^2^)+(0.0173P)^2^+7.6090P] where P=(Fo^2^+2Fc^2^)/3'
;
_refine_ls_weighting_scheme calc
_refine_ls_wR_factor_all 0.0485
_refine_ls_wR_factor_obs 0.0469
_reflns_number_observed 3535
_reflns_number_total 3816
_reflns_observed_criterion >2sigma(I)
_cod_data_source_file ic980500h.cif
_cod_data_source_block pr4psi
_cod_original_sg_symbol_H-M 'R 3 m'
_cod_database_code 4323187

loop_
_symmetry_equiv_pos_as_xyz
'x, y, z'
'-y, x-y, z'
'-x+y, -x, z'
'-x+y, y, z'
'x, x-y, z'
'-y, -x, z'
'x+2/3, y+1/3, z+1/3'
'-y+2/3, x-y+1/3, z+1/3'
'-x+y+2/3, -x+1/3, z+1/3'
'-x+y+2/3, y+1/3, z+1/3'
'x+2/3, x-y+1/3, z+1/3'
'-y+2/3, -x+1/3, z+1/3'
'x+1/3, y+2/3, z+2/3'
'-y+1/3, x-y+2/3, z+2/3'
'-x+y+1/3, -x+2/3, z+2/3'
'-x+y+1/3, y+2/3, z+2/3'
'x+1/3, x-y+2/3, z+2/3'
'-y+1/3, -x+2/3, z+2/3'

loop_
_atom_site_aniso_label
_atom_site_aniso_U_11
_atom_site_aniso_U_22
_atom_site_aniso_U_33
_atom_site_aniso_U_23
_atom_site_aniso_U_13
_atom_site_aniso_U_12
Pr1 0.00914(15) 0.0045(2) 0.0050(2) 0.0006(2) 0.00031(8) 0.00224(10)
Pr2 0.0121(2) 0.0121(2) 0.0019(3) 0.000 0.000 0.00607(12)
Pr3 0.00736(14) 0.00736(14) 0.0087(2) -0.00043(9) 0.00043(9) 0.0033(2)
Pr4 0.00775(14) 0.0080(2) 0.0063(2) -0.0009(2) -0.00044(8) 0.00402(10)
Pr5 0.00462(12) 0.0048(2) 0.0042(2) 0.00010(15) 0.00005(7) 0.00238(9)
Pr6 0.0108(2) 0.0108(2) 0.0024(3) 0.000 0.000 0.00542(11)
Pr7 0.0103(2) 0.0103(2) 0.0054(2) -0.00035(9) 0.00035(9) 0.0082(2)
Pr8 0.00606(13) 0.0057(2) 0.0078(2) -0.0010(2) -0.00048(8) 0.00286(9)
Mo1 0.0044(3) 0.0041(2) 0.0015(3) -0.00034(12) -0.0007(2) 0.00220(14)
Mo2 0.0036(2) 0.0118(2) 0.0025(2) -0.0003(2) 0.0001(2) 0.0021(2)
Mo3 0.0030(15) 0.003(3) 0.0020(6) -0.0008(7) -0.0004(4) 0.0015(14)
Mo4 0.0036(2) 0.0033(2) 0.0025(2) -0.0002(2) 0.0000(2) 0.0019(2)
Mo5 0.0033(3) 0.0033(3) 0.0034(5) 0.000 0.000 0.00164(15)
Mo6 0.0037(3) 0.0038(2) 0.0026(3) -0.00036(11) -0.0007(2) 0.00185(13)
Mo7 0.0040(2) 0.0043(3) 0.0023(3) -0.0005(2) -0.00023(11) 0.00216(13)
Mo8 0.0033(2) 0.0033(2) 0.0029(3) 0.00011(12) -0.00011(12) 0.0021(2)
Mo9 0.0034(3) 0.0039(2) 0.0031(3) 0.00005(12) 0.0001(2) 0.00172(14)
Mo10 0.0040(2) 0.0049(3) 0.0031(3) 0.0002(3) 0.00008(13) 0.00243(14)
Mo11 0.0046(2) 0.0036(2) 0.0027(2) -0.0005(2) -0.00021(13) 0.0022(2)
Mo12 0.0039(2) 0.0039(2) 0.0023(4) 0.000 0.000 0.00197(12)
Mo13 0.0042(2) 0.0037(3) 0.0027(3) -0.0008(2) -0.00041(12) 0.00184(14)
Mo14 0.0035(2) 0.0034(3) 0.0023(3) 0.0002(2) 0.00008(12) 0.00172(14)

loop_
_atom_site_label
_atom_site_type_symbol
_atom_site_fract_x
_atom_site_fract_y
_atom_site_fract_z
_atom_site_U_iso_or_equiv
_atom_site_thermal_displace_type
_atom_site_occupancy
_atom_site_calc_flag
_atom_site_refinement_flags
_atom_site_disorder_group
Pr1 Pr 0.11229(3) 0.22458(5) 0.221061(12) 0.00671(9) Uani 1 d S .
Pr2 Pr 0.0000 0.0000 0.28229(2) 0.0087(2) Uani 1 d S .
Pr3 Pr -0.22031(3) 0.22031(3) 0.379489(13) 0.00796(9) Uani 1 d S .
Pr4 Pr 0.11617(3) 0.23233(5) 0.408012(13) 0.00734(9) Uani 1 d S .
Pr5 Pr 0.22653(2) 0.45307(5) 0.473708(12) 0.00450(8) Uani 1 d S .
Pr6 Pr 0.0000 0.0000 0.55295(2) 0.0080(2) Uani 1 d S .
Pr7 Pr -0.11128(3) 0.11128(3) 0.616401(12) 0.00731(9) Uani 1 d S .
Pr8 Pr 0.11135(3) 0.22269(5) 0.743673(13) 0.00656(8) Uani 1 d S .
Mo1 Mo -0.14787(8) -0.07394(4) 0.34564(2) 0.00331(12) Uani 1 d S .
Mo2 Mo 0.23618(6) 0.24825(6) 0.679176(14) 0.00679(10) Uani 1 d . .
Mo3 Mo 0.0087(4) 0.0173(7) 0.67886(4) 0.0027(12) Uani 0.33 d SP .
Mo4 Mo 0.32496(5) 0.42388(5) 0.824011(13) 0.00303(9) Uani 1 d . .
Mo5 Mo 0.0000 0.0000 0.15931(3) 0.0033(2) Uani 1 d S .
Mo6 Mo 0.34075(8) 0.17037(4) 0.44738(2) 0.00335(11) Uani 1 d S .
Mo7 Mo -0.08116(4) -0.16231(7) 0.11224(2) 0.00350(11) Uani 1 d S .
Mo8 Mo -0.07619(4) 0.07619(4) 0.48925(2) 0.00301(12) Uani 1 d S .
Mo9 Mo 0.34421(8) 0.17210(4) 0.29644(2) 0.00352(12) Uani 1 d S .
Mo10 Mo 0.25103(4) 0.50205(8) 0.63014(2) 0.00389(12) Uani 1 d S .
Mo11 Mo 0.33350(7) 0.42238(5) 0.584907(15) 0.00356(7) Uani 1 d . .
Mo12 Mo 0.0000 0.0000 0.91824(3) 0.0034(2) Uani 1 d S .
Mo13 Mo 0.17060(4) 0.34120(8) 0.54058(2) 0.00359(12) Uani 1 d S .
Mo14 Mo 0.08209(4) 0.16419(8) 0.87291(2) 0.00312(12) Uani 1 d S .
O1 O -0.2536(5) -0.2502(5) 0.36803(11) 0.0070(9) Uiso 1 d . .
O2 O 0.3345(7) 0.1672(4) 0.65729(15) 0.0063(12) Uiso 1 d S .
O3 O 0.0000 0.0000 0.3748(3) 0.007(2) Uiso 1 d S .
O4 O -0.0810(3) -0.1619(7) 0.31866(14) 0.0045(11) Uiso 1 d S .
O5 O 0.1775(4) 0.3550(8) 0.7042(2) 0.0118(14) Uiso 1 d S .
O6 O 0.1621(7) 0.0811(4) 0.7065(2) 0.0103(13) Uiso 1 d S .
O7 O 0.3344(5) -0.0807(5) 0.65423(11) 0.0059(8) Uiso 1 d . .
O8 O 0.0785(4) -0.0785(4) 0.6511(2) 0.0062(12) Uiso 1 d S .
O9 O 0.0867(5) -0.3307(5) 0.51473(11) 0.0063(9) Uiso 1 d . .
O10 O -0.1683(3) -0.3365(6) 0.51319(14) 0.0048(11) Uiso 1 d S .
O11 O -0.0794(3) -0.1588(7) 0.18615(14) 0.0033(11) Uiso 1 d S .
O12 O 0.0811(3) 0.1622(7) 0.5168(2) 0.0048(11) Uiso 1 d S .
O13 O 0.0000 0.0000 0.4620(3) 0.006(2) Uiso 1 d S .
O14 O 0.2535(5) 0.2624(5) 0.46845(11) 0.0054(8) Uiso 1 d . .
O15 O 0.1551(3) -0.1551(3) 0.79929(14) 0.0030(10) Uiso 1 d S .
O16 O -0.0961(4) -0.1922(8) 0.4210(2) 0.0104(13) Uiso 1 d S .
O17 O -0.3339(5) -0.4192(5) 0.42065(10) 0.0066(8) Uiso 1 d . .
O18 O 0.0000 0.0000 0.0880(3) 0.006(2) Uiso 1 d S .
O19 O 0.0000 0.0000 0.9882(3) 0.005(2) Uiso 1 d S .
O20 O 0.2458(5) 0.2444(5) 0.27362(11) 0.0053(8) Uiso 1 d . .
O21 O 0.1592(3) -0.1592(3) 0.60791(15) 0.0058(11) Uiso 1 d S .
O22 O 0.2446(5) 0.0003(5) 0.56272(12) 0.0069(9) Uiso 1 d . .
O23 O 0.5059(3) -0.5059(3) 0.56081(15) 0.0051(11) Uiso 1 d S .
O24 O 0.0000 0.0000 0.8467(3) 0.006(2) Uiso 1 d S .
O25 O 0.0000 0.0000 0.0384(3) 0.007(2) Uiso 1 d S .
O26 O 0.0000 0.0000 0.2370(3) 0.004(2) Uiso 1 d S .
O27 O 0.0000 0.0000 0.5989(3) 0.007(2) Uiso 1 d S .
O28 O 0.0000 0.0000 0.7910(3) 0.012(2) Uiso 1 d S .
O29 O 0.2222(7) 0.1111(4) 0.76011(14) 0.0072(11) Uiso 1 d S .

loop_
_atom_type_symbol
_atom_type_description
_atom_type_scat_dispersion_real
_atom_type_scat_dispersion_imag
_atom_type_scat_source
O O 0.0106 0.0060 'International Tables Vol C Tables 4.2.6.8 and 6.1.1.4'
Mo Mo -1.6832 0.6857 'International Tables Vol C Tables 4.2.6.8 and 6.1.1.4'
Pr Pr -0.2180 2.8214 'International Tables Vol C Tables 4.2.6.8 and 6.1.1.4'

loop_
_geom_bond_atom_site_label_1
_geom_bond_atom_site_label_2
_geom_bond_distance
_geom_bond_site_symmetry_2
_geom_bond_publ_flag
Pr1 O10 2.322(7) 13_554 ?
Pr1 O26 2.351(4) . ?
Pr1 O22 2.423(5) 15_554 ?
Pr1 O22 2.423(5) 18_554 ?
Pr1 O11 2.639(5) 3 ?
Pr1 O11 2.639(5) 2 ?
Pr1 O23 2.829(5) 13_454 ?
Pr1 O23 2.829(5) 15_654 ?
Pr1 Mo11 3.4551(7) 18_554 ?
Pr1 Mo11 3.4552(7) 15_554 ?
Pr1 Mo4 3.5147(10) 8_554 ?
Pr1 Mo4 3.5147(10) 11_454 ?
Pr2 O26 2.283(13) . ?
Pr2 O4 2.428(7) . ?
Pr2 O4 2.428(7) 2 ?
Pr2 O4 2.428(7) 3 ?
Pr2 O20 2.819(5) 6 ?
Pr2 O20 2.819(5) 3 ?
Pr2 O20 2.819(5) . ?
Pr2 O20 2.819(5) 4 ?
Pr2 O20 2.819(5) 2 ?
Pr2 O20 2.819(5) 5 ?
Pr2 Mo9 3.4605(9) . ?
Pr2 Mo9 3.4605(8) 3 ?
Pr3 O25 2.258(2) 7_455 ?
Pr3 O1 2.444(5) 5 ?
Pr3 O1 2.444(5) 3 ?
Pr3 O17 2.518(5) 3 ?
Pr3 O17 2.518(5) 5 ?
Pr3 O5 2.778(6) 14_554 ?
Pr3 O5 2.778(6) 13_444 ?
Pr3 Mo2 3.5112(8) 13_444 ?
Pr3 Mo2 3.5112(8) 18_554 ?
Pr3 Mo6 3.5594(12) 2 ?
Pr3 Pr3 3.8517(9) 3_455 ?
Pr3 Pr3 3.8517(9) 2_565 ?
Pr4 O16 2.215(4) 2 ?
Pr4 O16 2.215(4) 3 ?
Pr4 O29 2.291(7) 15_554 ?
Pr4 O1 2.464(5) 6 ?
Pr4 O1 2.464(5) 3 ?
Pr4 O3 2.832(8) . ?
Pr4 Mo1 3.2510(12) 3 ?
Pr4 Mo6 3.5687(8) . ?
Pr4 Mo6 3.5687(8) 2 ?
Pr4 Pr8 3.7028(5) 15_554 ?
Pr4 Pr8 3.7027(5) 14_554 ?
Pr4 Pr4 3.9589(9) 2 ?
Pr5 O28 2.252(5) 13_554 ?
Pr5 O14 2.349(5) 4 ?
Pr5 O14 2.349(5) . ?
Pr5 O29 2.367(7) 15_554 ?
Pr5 O9 2.513(5) 5 ?
Pr5 O9 2.513(5) 2 ?
Pr5 O15 2.732(5) 15_554 ?
Pr5 O15 2.732(5) 13_554 ?
Pr5 O24 2.900(9) 13_554 ?
Pr5 Mo4 3.2785(6) 18_554 ?
Pr5 Mo4 3.2786(6) 15_554 ?
Pr5 Mo13 3.5450(12) . ?
Pr6 O27 2.316(14) . ?
Pr6 O12 2.421(7) 2 ?
Pr6 O12 2.421(7) 3 ?
Pr6 O12 2.421(7) . ?
Pr6 O22 2.820(5) 3 ?
Pr6 O22 2.820(5) 5 ?
Pr6 O22 2.820(5) 4 ?
Pr6 O22 2.820(5) . ?
Pr6 O22 2.820(5) 2 ?
Pr6 O22 2.820(5) 6 ?
Pr6 Mo13 3.4141(9) 2 ?
Pr6 Mo13 3.4141(9) . ?
Pr7 O2 2.336(8) 2 ?
Pr7 O27 2.360(5) . ?
Pr7 O20 2.462(5) 9_455 ?
Pr7 O20 2.462(5) 11_455 ?
Pr7 O8 2.618(5) 2 ?
Pr7 O8 2.618(5) 3 ?
Pr7 O21 2.817(5) 3 ?
Pr7 O21 2.817(5) 2 ?
Pr7 Mo11 3.4847(7) 2 ?
Pr7 Mo11 3.4847(7) 4 ?
Pr7 Mo2 3.4944(11) 4 ?
Pr7 Mo2 3.4944(11) 2 ?
Pr8 O29 2.340(4) . ?
Pr8 O29 2.340(4) 2 ?
Pr8 O5 2.376(9) . ?
Pr8 O17 2.440(5) 11 ?
Pr8 O17 2.440(5) 8_455 ?
Pr8 O6 2.711(6) . ?
Pr8 O6 2.711(6) 2 ?
Pr8 O15 2.932(7) 2 ?
Pr8 Mo7 3.2909(10) 13 ?
Pr8 Mo2 3.4996(11) . ?
Pr8 Mo2 3.4995(11) 4 ?
Pr8 Pr4 3.7028(5) 8 ?
Mo1 O4 2.046(6) . ?
Mo1 O4 2.046(6) 3 ?
Mo1 O3 2.069(10) . ?
Mo1 O1 2.079(5) . ?
Mo1 O1 2.079(5) 5 ?
Mo1 O2 2.117(8) 13_444 ?
Mo1 Mo1 2.5197(14) 3 ?
Mo1 Mo1 2.5197(14) 2 ?
Mo1 Mo2 3.1491(9) 17_444 ?
Mo1 Mo2 3.1491(9) 13_444 ?
Mo1 Pr4 3.2510(12) 2 ?
Mo2 O1 2.069(5) 11 ?
Mo2 O7 2.074(5) 5 ?
Mo2 O5 2.078(7) . ?
Mo2 O2 2.083(5) . ?
Mo2 O8 2.104(6) 2 ?
Mo2 O6 2.149(6) . ?
Mo2 Mo2 2.5459(12) 4 ?
Mo2 Mo3 2.604(6) . ?
Mo2 Mo3 2.7668(9) 3 ?
Mo2 Mo3 2.900(6) 2 ?
Mo2 Mo2 2.9572(13) 5 ?
Mo2 Mo1 3.1491(9) 7 ?
Mo3 Mo3 0.296(12) 2 ?
Mo3 Mo3 0.296(12) 3 ?
Mo3 O8 1.962(9) 2 ?
Mo3 O6 2.061(8) 2 ?
Mo3 O6 2.061(8) . ?
Mo3 O8 2.154(8) 3 ?
Mo3 O8 2.154(8) . ?
Mo3 O6 2.250(9) 3 ?
Mo3 Mo2 2.604(6) 4 ?
Mo3 Mo2 2.7668(10) 2 ?
Mo3 Mo2 2.7668(9) 5 ?
Mo4 O10 2.052(5) 9 ?
Mo4 O14 2.088(5) 8 ?
Mo4 O11 2.107(6) 13 ?
Mo4 O15 2.110(6) 2 ?
Mo4 O9 2.129(5) 9 ?
Mo4 Mo4 2.5679(11) 4 ?
Mo4 Mo5 2.7136(6) 13 ?
Mo4 Mo7 2.7280(9) 13 ?
Mo4 Mo6 2.7578(9) 8 ?
Mo4 Mo4 2.8532(11) 6_665 ?
Mo4 Mo8 3.1017(9) 7 ?
Mo4 Pr5 3.2785(6) 8 ?
Mo5 O11 2.066(7) . ?
Mo5 O11 2.066(7) 2 ?
Mo5 O11 2.066(7) 3 ?
Mo5 Mo4 2.7136(6) 7_444 ?
Mo5 Mo4 2.7136(6) 12_554 ?
Mo5 Mo4 2.7136(6) 10_444 ?
Mo5 Mo4 2.7136(6) 8_554 ?
Mo5 Mo4 2.7137(6) 9_454 ?
Mo5 Mo4 2.7137(6) 11_454 ?
Mo5 Mo7 2.8595(14) 3 ?
Mo5 Mo7 2.8595(14) . ?
Mo5 Mo7 2.8595(14) 2 ?
Mo6 O16 1.975(8) 2 ?
Mo6 O14 2.059(5) 5 ?
Mo6 O14 2.059(5) . ?
Mo6 O17 2.098(5) 2 ?
Mo6 O17 2.098(5) 6 ?
Mo6 Mo4 2.7578(9) 16_544 ?
Mo6 Mo4 2.7578(9) 15_554 ?
Mo6 Mo7 2.7783(7) 7 ?
Mo6 Mo7 2.7783(7) 9 ?
Mo6 Mo8 2.8080(11) 3 ?
Mo6 Pr3 3.5594(12) 3 ?
Mo7 O18 2.012(8) . ?
Mo7 O17 2.063(5) 14_444 ?
Mo7 O17 2.063(5) 17_544 ?
Mo7 O15 2.169(7) 8_444 ?
Mo7 Mo4 2.7281(9) 10_444 ?
Mo7 Mo4 2.7280(9) 7_444 ?
Mo7 Mo7 2.7658(13) 2 ?
Mo7 Mo7 2.7658(13) 3 ?
Mo7 Mo6 2.7783(7) 13_444 ?
Mo7 Mo6 2.7784(7) 14_544 ?
Mo7 Pr8 3.2909(10) 7_444 ?
Mo8 O13 2.033(9) . ?
Mo8 O12 2.081(6) . ?
Mo8 O12 2.081(6) 2 ?
Mo8 O14 2.113(5) 2 ?
Mo8 O14 2.113(5) 4 ?
Mo8 O10 2.177(7) 3 ?
Mo8 Mo8 2.5967(14) 2 ?
Mo8 Mo8 2.5967(14) 3 ?
Mo8 Mo6 2.8080(11) 2 ?
Mo8 Mo4 3.1017(9) 13_444 ?
Mo8 Mo4 3.1017(9) 18_554 ?
Mo9 O7 2.004(5) 14_544 ?
Mo9 O7 2.004(5) 18_554 ?
Mo9 O20 2.040(5) 5 ?
Mo9 O20 2.040(5) . ?
Mo9 O4 2.114(7) 2 ?
Mo9 Mo10 2.7476(7) 15_554 ?
Mo9 Mo10 2.7477(7) 13_544 ?
Mo9 Mo11 2.7610(10) 16_544 ?
Mo9 Mo11 2.7610(10) 15_554 ?
Mo10 O19 2.045(8) 13_554 ?
Mo10 O7 2.070(5) 5 ?
Mo10 O7 2.070(5) 2 ?
Mo10 O21 2.125(7) 2 ?
Mo10 Mo9 2.7476(7) 8 ?
Mo10 Mo9 2.7477(7) 7_455 ?
Mo10 Mo11 2.7821(10) . ?
Mo10 Mo11 2.7821(10) 4 ?
Mo10 Mo12 2.796(2) 13_554 ?
Mo10 Mo10 2.8051(14) 2_665 ?
Mo10 Mo10 2.8051(14) 3_565 ?
Mo11 O20 2.060(5) 8 ?
Mo11 O21 2.078(5) 2 ?
Mo11 O22 2.079(5) 5 ?
Mo11 O23 2.093(5) 1_565 ?
Mo11 Mo13 2.7491(10) . ?
Mo11 Mo9 2.7610(10) 8 ?
Mo11 Mo11 2.7733(12) 6_665 ?
Mo11 Mo12 2.7760(5) 13_554 ?
Mo11 Mo11 2.7788(12) 4 ?
Mo11 Mo14 2.7864(9) 15_554 ?
Mo11 Pr1 3.4551(7) 8 ?
Mo12 Mo11 2.7760(5) 12 ?
Mo12 Mo11 2.7760(5) 7_445 ?
Mo12 Mo11 2.7761(5) 10_445 ?
Mo12 Mo11 2.7761(5) 8 ?
Mo12 Mo11 2.7761(5) 11_455 ?
Mo12 Mo11 2.7761(5) 9_455 ?
Mo12 Mo10 2.796(2) 8 ?
Mo12 Mo10 2.796(2) 7_445 ?
Mo12 Mo10 2.796(2) 9_455 ?
Mo12 Mo14 2.798(2) 2 ?
Mo12 Mo14 2.798(2) 3 ?
Mo12 Mo14 2.798(2) . ?
Mo13 O22 2.022(5) 2 ?
Mo13 O22 2.022(5) 5 ?
Mo13 O9 2.044(5) 5 ?
Mo13 O9 2.044(5) 2 ?
Mo13 O12 2.130(7) . ?
Mo13 Mo11 2.7491(10) 4 ?
Mo13 Mo14 2.7734(7) 14_554 ?
Mo13 Mo14 2.7735(7) 15_554 ?
Mo14 O9 2.067(5) 12_455 ?
Mo14 O9 2.067(5) 9 ?
Mo14 O23 2.077(7) 8_445 ?
Mo14 O24 2.086(8) . ?
Mo14 Mo13 2.7735(7) 9_455 ?
Mo14 Mo13 2.7734(7) 8 ?
Mo14 Mo11 2.7864(10) 11_455 ?
Mo14 Mo11 2.7864(10) 8 ?
Mo14 Mo14 2.7977(14) 2 ?
Mo14 Mo14 2.7977(13) 3 ?
